data_4311416
loop_
_publ_author_name
'Lydia Karmazin'
'Marinella Mazzanti'
'Jean-Philippe Bezombes'
'Christelle Gateau'
'Jacques P\'ecaut'

_publ_section_title
;
 Comparative Structural Studies of Iodide Complexes of Uranium(III) and
 Lanthanide(III) with Hexadentate Tetrapodal Neutral N-Donor Ligands
;
_journal_name_full 'Inorganic Chemistry'
_journal_page_first 5147
_journal_page_last 5158
_journal_paper_doi 10.1021/ic049538m
_journal_volume 43
_journal_year 2004
_chemical_formula_sum 'C25.33 H29.5 I3 N11.17 Nd'
_chemical_formula_weight 1015.37
_chemical_name_systematic
; 
 ? 
;
_space_group_IT_number 161
_symmetry_cell_setting rhombohedral
_symmetry_space_group_name_Hall 'R 3 -2"c'
_symmetry_space_group_name_H-M 'R 3 c :H'
_atom_sites_solution_hydrogens geom
_atom_sites_solution_primary direct
_atom_sites_solution_secondary difmap
_audit_creation_method SHELXL-97
_cell_angle_alpha 90.00
_cell_angle_beta 90.00
_cell_angle_gamma 120.00
_cell_formula_units_Z 18
_cell_length_a 33.4928(16)
_cell_length_b 33.4928(16)
_cell_length_c 15.1242(10)
_cell_measurement_temperature 223(2)
_cell_volume 14692.8(14)
_computing_cell_refinement 'Bruker SMART'
_computing_data_collection 'Bruker SMART'
_computing_data_reduction 'Bruker SHELXTL'
_computing_molecular_graphics 'Bruker SHELXTL'
_computing_publication_material 'Bruker SHELXTL'
_computing_structure_refinement 'SHELXL-97 (Sheldrick, 1997)'
_computing_structure_solution 'SHELXS-97 (Sheldrick, 1990)'
_diffrn_ambient_temperature 223(2)
_diffrn_measured_fraction_theta_full 0.923
_diffrn_measured_fraction_theta_max 0.923
_diffrn_measurement_device_type 'CCD area detector'
_diffrn_measurement_method 'phi and omega scans'
_diffrn_radiation_monochromator graphite
_diffrn_radiation_source 'fine-focus sealed tube'
_diffrn_radiation_type MoK\a
_diffrn_radiation_wavelength 0.71073
_diffrn_reflns_av_R_equivalents 0.0353
_diffrn_reflns_av_sigmaI/netI 0.0854
_diffrn_reflns_limit_h_max 14
_diffrn_reflns_limit_h_min -44
_diffrn_reflns_limit_k_max 41
_diffrn_reflns_limit_k_min -39
_diffrn_reflns_limit_l_max 19
_diffrn_reflns_limit_l_min -19
_diffrn_reflns_number 14204
_diffrn_reflns_theta_full 28.91
_diffrn_reflns_theta_max 28.91
_diffrn_reflns_theta_min 2.29
_exptl_absorpt_coefficient_mu 4.462
_exptl_absorpt_correction_type none
_exptl_crystal_density_diffrn 2.066
_exptl_crystal_density_method 'not measured'
_exptl_crystal_F_000 8616
_exptl_crystal_size_max 0.5
_exptl_crystal_size_mid 0.5
_exptl_crystal_size_min 0.5
_refine_diff_density_max 0.800
_refine_diff_density_min -0.731
_refine_diff_density_rms 0.123
_refine_ls_abs_structure_details 'Flack H D (1983), Acta Cryst. A39, 876-881'
_refine_ls_abs_structure_Flack -0.010(12)
_refine_ls_extinction_method none
_refine_ls_goodness_of_fit_ref 0.817
_refine_ls_hydrogen_treatment mixed
_refine_ls_matrix_type full
_refine_ls_number_parameters 370
_refine_ls_number_reflns 7385
_refine_ls_number_restraints 5
_refine_ls_restrained_S_all 0.820
_refine_ls_R_factor_all 0.0542
_refine_ls_R_factor_gt 0.0283
_refine_ls_shift/su_max 0.008
_refine_ls_shift/su_mean 0.000
_refine_ls_structure_factor_coef Fsqd
_refine_ls_weighting_details 'calc w=1/[\s^2^(Fo^2^)+(0.0207P)^2^+0.0000P] where P=(Fo^2^+2Fc^2^)/3'
_refine_ls_weighting_scheme calc
_refine_ls_wR_factor_gt 0.0501
_refine_ls_wR_factor_ref 0.0532
_reflns_number_gt 5208
_reflns_number_total 7385
_reflns_threshold_expression >2sigma(I)
_cod_data_source_file ic049538msi20040408_103455_06.cif
_cod_data_source_block struc_Nd(tpztn),6
_cod_depositor_comments
;
The following automatic conversions were performed:
'_symmetry_cell_setting' value 'Rhombohedral' changed to 'rhombohedral'
according to '/home/saulius/struct/CIF-dictionaries/cif_core.dic'
dictionary named 'cif_core.dic' version 2.4.1 from 2010-06-29.

Automatic conversion script
Id: cif_fix_enum 1527 2010-12-29 10:47:43Z saulius 
;
_cod_original_sg_symbol_H-M 'R 3 c'
_cod_original_formula_sum 'C25.33 H29.50 I3 N11.17 Nd'
_cod_database_code 4311416

loop_
_symmetry_equiv_pos_as_xyz
'x, y, z'
'-y, x-y, z'
'-x+y, -x, z'
'-y, -x, z+1/2'
'-x+y, y, z+1/2'
'x, x-y, z+1/2'
'x+2/3, y+1/3, z+1/3'
'-y+2/3, x-y+1/3, z+1/3'
'-x+y+2/3, -x+1/3, z+1/3'
'-y+2/3, -x+1/3, z+5/6'
'-x+y+2/3, y+1/3, z+5/6'
'x+2/3, x-y+1/3, z+5/6'
'x+1/3, y+2/3, z+2/3'
'-y+1/3, x-y+2/3, z+2/3'
'-x+y+1/3, -x+2/3, z+2/3'
'-y+1/3, -x+2/3, z+7/6'
'-x+y+1/3, y+2/3, z+7/6'
'x+1/3, x-y+2/3, z+7/6'

loop_
_atom_site_label
_atom_site_type_symbol
_atom_site_fract_x
_atom_site_fract_y
_atom_site_fract_z
_atom_site_U_iso_or_equiv
_atom_site_adp_type
_atom_site_occupancy
_atom_site_symmetry_multiplicity
_atom_site_calc_flag
_atom_site_refinement_flags
_atom_site_disorder_assembly
_atom_site_disorder_group
Nd Nd 0.295055(10) 0.854395(11) 0.82804(2) 0.02234(7) Uani 1 1 d . . .
I1 I 0.274390(16) 0.782528(16) 0.97786(3) 0.04412(12) Uani 1 1 d . . .
I2 I 0.251158(16) 0.898504(15) 0.95172(3) 0.04009(12) Uani 1 1 d . . .
I3 I 0.356893(17) 0.879027(17) 1.29144(4) 0.06364(17) Uani 1 1 d . . .
N1 N 0.36917(16) 0.86645(16) 0.7413(3) 0.0292(12) Uani 1 1 d . . .
N2 N 0.26963(15) 0.86759(15) 0.6683(3) 0.0247(12) Uani 1 1 d . . .
N3 N 0.28521(17) 0.77907(16) 0.7497(3) 0.0287(12) Uani 1 1 d . . .
N4 N 0.37063(18) 0.89609(16) 0.9210(3) 0.0333(13) Uani 1 1 d . . .
N5 N 0.20801(16) 0.80558(16) 0.7955(3) 0.0293(12) Uani 1 1 d . . .
N6 N 0.32529(16) 0.94002(16) 0.7805(3) 0.0256(12) Uani 1 1 d . . .
N7 N 0.2879(2) 0.70245(19) 0.6854(4) 0.0451(15) Uani 1 1 d . . .
N8 N 0.4502(2) 0.9239(2) 1.0193(5) 0.0577(18) Uani 1 1 d . . .
N9 N 0.11483(19) 0.7611(2) 0.7618(5) 0.0560(17) Uani 1 1 d . . .
N10 N 0.33445(19) 1.02735(17) 0.7599(4) 0.0397(14) Uani 1 1 d . . .
C1 C 0.3684(2) 0.8226(2) 0.7640(4) 0.0369(17) Uani 1 1 d . . .
H1A H 0.3948 0.8227 0.7355 0.044 Uiso 1 1 calc R . .
H1B H 0.3722 0.8216 0.8281 0.044 Uiso 1 1 calc R . .
C2 C 0.3254(2) 0.7801(2) 0.7367(4) 0.0297(15) Uani 1 1 d . . .
C3 C 0.3251(2) 0.7415(2) 0.7051(5) 0.0441(18) Uani 1 1 d . . .
H3A H 0.3537 0.7432 0.6968 0.053 Uiso 1 1 calc R . .
C4 C 0.2485(2) 0.7019(2) 0.6984(4) 0.0394(18) Uani 1 1 d . . .
H4A H 0.2207 0.6749 0.6850 0.047 Uiso 1 1 calc R . .
C5 C 0.2469(2) 0.7392(2) 0.7308(4) 0.0349(17) Uani 1 1 d . . .
H5A H 0.2180 0.7368 0.7400 0.042 Uiso 1 1 calc R . .
C6 C 0.41136(19) 0.9051(2) 0.7839(4) 0.0349(16) Uani 1 1 d . . .
H6A H 0.4383 0.9030 0.7654 0.042 Uiso 1 1 calc R . .
H6B H 0.4155 0.9345 0.7617 0.042 Uiso 1 1 calc R . .
C7 C 0.4103(2) 0.9058(2) 0.8800(5) 0.0334(16) Uani 1 1 d . . .
C8 C 0.4498(2) 0.9192(2) 0.9302(6) 0.051(2) Uani 1 1 d . . .
H8A H 0.4771 0.9252 0.9013 0.061 Uiso 1 1 calc R . .
C9 C 0.4111(3) 0.9153(3) 1.0567(5) 0.055(2) Uani 1 1 d . . .
H9A H 0.4106 0.9197 1.1180 0.066 Uiso 1 1 calc R . .
C10 C 0.3711(2) 0.9002(2) 1.0089(5) 0.0416(18) Uani 1 1 d . . .
H10A H 0.3435 0.8927 1.0387 0.050 Uiso 1 1 calc R . .
C11 C 0.2274(2) 0.8257(2) 0.6393(4) 0.0324(16) Uani 1 1 d . . .
H11A H 0.2357 0.8032 0.6172 0.039 Uiso 1 1 calc R . .
H11B H 0.2134 0.8336 0.5905 0.039 Uiso 1 1 calc R . .
C12 C 0.1931(2) 0.8043(2) 0.7121(4) 0.0303(15) Uani 1 1 d . . .
C13 C 0.1455(2) 0.7814(2) 0.6972(5) 0.0412(17) Uani 1 1 d . . .
H13A H 0.1347 0.7802 0.6393 0.049 Uiso 1 1 calc R . .
C14 C 0.1304(2) 0.7627(2) 0.8417(5) 0.0379(17) Uani 1 1 d . . .
H14A H 0.1094 0.7485 0.8884 0.045 Uiso 1 1 calc R . .
C15 C 0.1766(2) 0.7846(2) 0.8584(4) 0.0345(16) Uani 1 1 d . . .
H15A H 0.1865 0.7849 0.9166 0.041 Uiso 1 1 calc R . .
C16 C 0.2589(2) 0.9048(2) 0.6809(4) 0.0326(15) Uani 1 1 d . . .
H16A H 0.2309 0.8932 0.7170 0.039 Uiso 1 1 calc R . .
H16B H 0.2525 0.9137 0.6232 0.039 Uiso 1 1 calc R . .
C17 C 0.2976(2) 0.9468(2) 0.7251(4) 0.0281(15) Uani 1 1 d . . .
C18 C 0.3022(2) 0.9897(2) 0.7159(4) 0.0347(16) Uani 1 1 d . . .
H18A H 0.2822 0.9932 0.6774 0.042 Uiso 1 1 calc R . .
C19 C 0.3620(2) 1.0203(2) 0.8108(4) 0.0344(16) Uani 1 1 d . . .
H19A H 0.3856 1.0456 0.8412 0.041 Uiso 1 1 calc R . .
C20 C 0.3580(2) 0.9775(2) 0.8219(4) 0.0274(14) Uani 1 1 d . . .
H20A H 0.3788 0.9746 0.8595 0.033 Uiso 1 1 calc R . .
C21 C 0.3738(2) 0.8741(2) 0.6439(4) 0.0383(17) Uani 1 1 d . . .
H21A H 0.3920 0.8608 0.6211 0.046 Uiso 1 1 calc R . .
H21B H 0.3919 0.9074 0.6337 0.046 Uiso 1 1 calc R . .
C22 C 0.3300(2) 0.8552(2) 0.5880(4) 0.0400(18) Uani 1 1 d . . .
H22A H 0.3382 0.8552 0.5258 0.048 Uiso 1 1 calc R . .
H22B H 0.3091 0.8231 0.6052 0.048 Uiso 1 1 calc R . .
C23 C 0.3046(2) 0.8819(2) 0.5961(4) 0.0341(15) Uani 1 1 d . . .
H23A H 0.3275 0.9145 0.6049 0.041 Uiso 1 1 calc R . .
H23B H 0.2891 0.8795 0.5398 0.041 Uiso 1 1 calc R . .
N11A N 0.4039(5) 0.8017(5) 0.5387(9) 0.150(5) Uani 1 1 d D . .
C31A C 0.3783(5) 0.7834(5) 0.4830(8) 0.126(6) Uani 1 1 d D . .
C32A C 0.3454(4) 0.7578(8) 0.4106(10) 0.252(12) Uani 1 1 d D . .
N11B N 0.3333 0.6667 0.355(2) 0.30(4) Uani 0.50 3 d SPD . .
C31B C 0.3333 0.6667 0.430(2) 0.16(2) Uani 0.50 3 d SPD . .
C32B C 0.3333 0.6667 0.532(2) 0.18(2) Uani 0.50 3 d SPD . .

loop_
_atom_site_aniso_label
_atom_site_aniso_U_11
_atom_site_aniso_U_22
_atom_site_aniso_U_33
_atom_site_aniso_U_23
_atom_site_aniso_U_13
_atom_site_aniso_U_12
Nd 0.01717(17) 0.02432(18) 0.02561(17) 0.00021(15) -0.00087(15) 0.01044(15)
I1 0.0473(3) 0.0449(3) 0.0375(3) 0.0125(2) 0.0008(2) 0.0211(2)
I2 0.0409(3) 0.0459(3) 0.0380(3) -0.0064(2) 0.0067(2) 0.0250(2)
I3 0.0508(3) 0.0495(3) 0.0938(4) -0.0163(3) -0.0073(3) 0.0274(3)
N1 0.023(3) 0.025(3) 0.040(3) 0.000(3) 0.006(2) 0.012(2)
N2 0.025(3) 0.021(3) 0.026(3) -0.003(2) -0.001(2) 0.010(2)
N3 0.023(3) 0.024(3) 0.036(3) 0.003(2) 0.003(2) 0.009(3)
N4 0.032(3) 0.031(3) 0.037(4) -0.002(3) -0.011(3) 0.016(3)
N5 0.022(3) 0.031(3) 0.032(3) -0.007(2) -0.009(2) 0.011(2)
N6 0.020(3) 0.024(3) 0.033(3) 0.001(2) 0.003(2) 0.011(2)
N7 0.050(4) 0.033(4) 0.060(4) -0.003(3) -0.001(3) 0.026(3)
N8 0.042(4) 0.048(4) 0.078(5) 0.000(4) -0.021(4) 0.019(3)
N9 0.027(3) 0.059(4) 0.071(5) -0.006(4) -0.008(4) 0.014(3)
N10 0.043(4) 0.024(3) 0.055(4) 0.000(3) -0.007(3) 0.019(3)
C1 0.030(4) 0.031(4) 0.058(5) 0.007(3) 0.003(3) 0.021(3)
C2 0.031(4) 0.023(4) 0.037(4) 0.001(3) 0.002(3) 0.015(3)
C3 0.038(4) 0.038(5) 0.064(5) 0.000(4) 0.004(4) 0.025(4)
C4 0.036(4) 0.015(4) 0.057(5) -0.002(3) -0.006(4) 0.006(3)
C5 0.033(4) 0.031(4) 0.042(4) 0.006(3) 0.004(3) 0.017(4)
C6 0.019(3) 0.027(4) 0.058(5) 0.004(3) 0.007(3) 0.010(3)
C7 0.021(4) 0.019(3) 0.056(5) -0.004(3) -0.007(3) 0.008(3)
C8 0.027(4) 0.046(5) 0.078(7) -0.003(4) -0.008(4) 0.017(4)
C9 0.055(5) 0.061(5) 0.050(5) -0.009(4) -0.028(4) 0.031(5)
C10 0.041(4) 0.029(4) 0.049(5) 0.002(3) -0.007(4) 0.013(3)
C11 0.037(4) 0.036(4) 0.027(4) -0.008(3) -0.006(3) 0.021(3)
C12 0.035(4) 0.022(3) 0.038(4) -0.013(3) -0.012(3) 0.018(3)
C13 0.036(4) 0.046(5) 0.042(4) -0.007(4) -0.020(4) 0.020(4)
C14 0.029(4) 0.032(4) 0.042(5) -0.005(3) -0.007(3) 0.007(3)
C15 0.018(4) 0.038(4) 0.039(4) 0.003(3) 0.005(3) 0.008(3)
C16 0.033(4) 0.032(4) 0.035(4) -0.006(3) -0.008(3) 0.018(3)
C17 0.025(4) 0.033(4) 0.030(4) 0.004(3) 0.001(3) 0.018(3)
C18 0.038(4) 0.036(4) 0.039(4) 0.002(3) -0.006(3) 0.025(4)
C19 0.040(4) 0.027(4) 0.034(4) 0.002(3) -0.002(3) 0.015(3)
C20 0.024(3) 0.028(4) 0.031(4) -0.005(3) -0.004(3) 0.013(3)
C21 0.040(4) 0.036(4) 0.037(4) 0.008(3) 0.012(3) 0.018(4)
C22 0.049(4) 0.044(4) 0.034(4) 0.001(3) 0.014(4) 0.028(4)
C23 0.045(4) 0.034(4) 0.018(3) 0.003(3) 0.004(3) 0.016(3)
N11A 0.197(14) 0.132(11) 0.163(13) -0.026(9) 0.025(10) 0.114(11)
C31A 0.144(15) 0.107(11) 0.121(13) -0.002(9) 0.087(11) 0.058(11)
C32A 0.068(9) 0.44(3) 0.137(15) -0.053(17) -0.032(9) 0.046(14)
N11B 0.43(6) 0.43(6) 0.05(3) 0.000 0.000 0.22(3)
C31B 0.17(3) 0.17(3) 0.13(5) 0.000 0.000 0.087(16)
C32B 0.25(4) 0.25(4) 0.04(2) 0.000 0.000 0.127(19)

loop_
_atom_type_symbol
_atom_type_description
_atom_type_scat_dispersion_real
_atom_type_scat_dispersion_imag
_atom_type_scat_source
C C 0.0033 0.0016 'International Tables Vol C Tables 4.2.6.8 and 6.1.1.4'
H H 0.0000 0.0000 'International Tables Vol C Tables 4.2.6.8 and 6.1.1.4'
N N 0.0061 0.0033 'International Tables Vol C Tables 4.2.6.8 and 6.1.1.4'
I I -0.4742 1.8119 'International Tables Vol C Tables 4.2.6.8 and 6.1.1.4'
Nd Nd -0.1943 3.0179 'International Tables Vol C Tables 4.2.6.8 and 6.1.1.4'

loop_
_geom_angle_atom_site_label_1
_geom_angle_atom_site_label_2
_geom_angle_atom_site_label_3
_geom_angle
_geom_angle_site_symmetry_1
_geom_angle_site_symmetry_3
_geom_angle_publ_flag
N5 Nd N4 158.35(16) . . ?
N5 Nd N6 109.72(15) . . ?
N4 Nd N6 79.72(15) . . ?
N5 Nd N1 132.64(15) . . ?
N4 Nd N1 66.51(16) . . ?
N6 Nd N1 82.97(14) . . ?
N5 Nd N3 75.43(15) . . ?
N4 Nd N3 112.07(15) . . ?
N6 Nd N3 135.58(15) . . ?
N1 Nd N3 65.56(15) . . ?
N5 Nd N2 65.13(15) . . ?
N4 Nd N2 134.73(15) . . ?
N6 Nd N2 63.33(14) . . ?
N1 Nd N2 83.07(14) . . ?
N3 Nd N2 81.67(14) . . ?
N5 Nd I1 84.55(11) . . ?
N4 Nd I1 78.64(11) . . ?
N6 Nd I1 149.19(11) . . ?
N1 Nd I1 107.81(11) . . ?
N3 Nd I1 73.55(11) . . ?
N2 Nd I1 144.90(9) . . ?
N5 Nd I2 76.51(11) . . ?
N4 Nd I2 89.10(12) . . ?
N6 Nd I2 70.54(10) . . ?
N1 Nd I2 147.00(10) . . ?
N3 Nd I2 147.31(11) . . ?
N2 Nd I2 101.33(10) . . ?
I1 Nd I2 87.435(15) . . ?
C21 N1 C1 110.1(5) . . ?
C21 N1 C6 107.7(5) . . ?
C1 N1 C6 107.2(4) . . ?
C21 N1 Nd 121.6(4) . . ?
C1 N1 Nd 100.5(3) . . ?
C6 N1 Nd 108.9(3) . . ?
C16 N2 C11 108.7(4) . . ?
C16 N2 C23 107.9(4) . . ?
C11 N2 C23 108.2(4) . . ?
C16 N2 Nd 104.8(3) . . ?
C11 N2 Nd 110.2(3) . . ?
C23 N2 Nd 116.7(3) . . ?
C5 N3 C2 116.2(5) . . ?
C5 N3 Nd 130.1(4) . . ?
C2 N3 Nd 113.3(4) . . ?
C10 N4 C7 118.3(5) . . ?
C10 N4 Nd 123.3(4) . . ?
C7 N4 Nd 117.1(4) . . ?
C15 N5 C12 118.0(5) . . ?
C15 N5 Nd 123.0(4) . . ?
C12 N5 Nd 118.8(4) . . ?
C20 N6 C17 116.1(5) . . ?
C20 N6 Nd 125.8(4) . . ?
C17 N6 Nd 115.6(4) . . ?
C3 N7 C4 115.0(6) . . ?
C9 N8 C8 116.6(6) . . ?
C14 N9 C13 117.9(6) . . ?
C19 N10 C18 115.2(5) . . ?
C2 C1 N1 114.1(5) . . ?
N3 C2 C3 119.4(6) . . ?
N3 C2 C1 117.4(5) . . ?
C3 C2 C1 123.0(6) . . ?
N7 C3 C2 125.1(6) . . ?
N7 C4 C5 122.2(6) . . ?
N3 C5 C4 122.0(6) . . ?
C7 C6 N1 114.9(5) . . ?
N4 C7 C8 119.3(7) . . ?
N4 C7 C6 119.1(5) . . ?
C8 C7 C6 121.5(6) . . ?
N8 C8 C7 122.2(7) . . ?
N8 C9 C10 122.2(7) . . ?
N4 C10 C9 121.2(7) . . ?
N2 C11 C12 112.3(5) . . ?
N5 C12 C13 118.0(6) . . ?
N5 C12 C11 119.4(5) . . ?
C13 C12 C11 122.5(6) . . ?
N9 C13 C12 122.6(6) . . ?
N9 C14 C15 121.1(7) . . ?
N5 C15 C14 122.5(6) . . ?
N2 C16 C17 112.7(5) . . ?
N6 C17 C18 120.8(6) . . ?
N6 C17 C16 117.3(5) . . ?
C18 C17 C16 121.7(5) . . ?
N10 C18 C17 123.0(6) . . ?
N10 C19 C20 123.1(6) . . ?
N6 C20 C19 121.7(6) . . ?
N1 C21 C22 118.7(5) . . ?
C23 C22 C21 114.5(5) . . ?
N2 C23 C22 116.9(5) . . ?
N11A C31A C32A 177.5(19) . . ?
N11B C31B C32B 180.00(3) . . ?

loop_
_geom_bond_atom_site_label_1
_geom_bond_atom_site_label_2
_geom_bond_distance
_geom_bond_site_symmetry_2
_geom_bond_publ_flag
Nd N5 2.578(5) . ?
Nd N4 2.608(5) . ?
Nd N6 2.620(5) . ?
Nd N1 2.654(4) . ?
Nd N3 2.654(5) . ?
Nd N2 2.671(4) . ?
Nd I1 3.1212(5) . ?
Nd I2 3.1647(5) . ?
N1 C21 1.491(8) . ?
N1 C1 1.497(7) . ?
N1 C6 1.503(7) . ?
N2 C16 1.472(7) . ?
N2 C11 1.475(7) . ?
N2 C23 1.494(7) . ?
N3 C5 1.341(7) . ?
N3 C2 1.346(7) . ?
N4 C10 1.336(8) . ?
N4 C7 1.349(8) . ?
N5 C15 1.329(7) . ?
N5 C12 1.350(7) . ?
N6 C20 1.339(7) . ?
N6 C17 1.350(7) . ?
N7 C3 1.312(8) . ?
N7 C4 1.326(8) . ?
N8 C9 1.320(9) . ?
N8 C8 1.356(9) . ?
N9 C14 1.306(8) . ?
N9 C13 1.332(9) . ?
N10 C19 1.311(7) . ?
N10 C18 1.354(7) . ?
C1 C2 1.490(8) . ?
C2 C3 1.371(8) . ?
C4 C5 1.369(8) . ?
C6 C7 1.455(9) . ?
C7 C8 1.391(9) . ?
C9 C10 1.379(9) . ?
C11 C12 1.491(8) . ?
C12 C13 1.400(8) . ?
C14 C15 1.363(8) . ?
C16 C17 1.512(8) . ?
C17 C18 1.374(8) . ?
C19 C20 1.382(8) . ?
C21 C22 1.529(9) . ?
C22 C23 1.517(8) . ?
N11A C31A 1.137(9) . ?
C31A C32A 1.484(9) . ?
N11B C31B 1.140(10) . ?
C31B C32B 1.548(10) . ?
